data_7120206
loop_
_publ_author_name
'Ueda, Misa'
'Horiuchi, Shinnosuke'
'Sakuda, Eri'
'Nakao, Yoshihide'
'Arikawa, Yasuhiro'
'Umakoshi, Keisuke'

_publ_section_title
;
 Reversible formation and cleavage of Pt\\rightarrow Ag dative bonds in a
 pre-organized cavity of a luminescent heteropolynuclear platinum(ii)
 complex
;
_journal_name_full 'Chem. Commun.'
_journal_paper_doi 10.1039/C7CC03447D
_journal_year 2017
_chemical_formula_moiety 'C103 H84 Ag2 N10 Pt2'
_chemical_formula_sum 'C103 H84 Ag2 N10 Pt2'
_chemical_formula_weight 2067.78
_space_group_crystal_system orthorhombic
_space_group_IT_number 60
_space_group_name_Hall '-P 2n 2ab'
_space_group_name_H-M_alt 'P b c n'
_symmetry_space_group_name_Hall '-P 2n 2ab'
_symmetry_space_group_name_H-M 'P b c n'
_atom_sites_solution_hydrogens geom
_atom_sites_solution_primary direct
_atom_sites_solution_secondary difmap
_audit_update_record
;
2017-03-02 deposited with the CCDC.
2017-05-19 downloaded from the CCDC.
;
_cell_angle_alpha 90.0000
_cell_angle_beta 90.0000
_cell_angle_gamma 90.0000
_cell_formula_units_Z 4
_cell_length_a 18.6158(16)
_cell_length_b 18.2847(14)
_cell_length_c 24.601(2)
_cell_measurement_reflns_used 23945
_cell_measurement_temperature 273
_cell_measurement_theta_max 27.49
_cell_measurement_theta_min 1.77
_cell_volume 8373.8(12)
_computing_cell_refinement 'CrystalClear-SM Expert 2.0 r16'
_computing_data_collection 'CrystalClear-SM Expert 2.0 r16 (Rigaku, 2014)'
_computing_data_reduction 'CrystalClear-SM Expert 2.0 r16'
_computing_molecular_graphics 'CrystalStructure 4.2'
_computing_publication_material 'CrystalStructure 4.2 (Rigaku, 2015)'
_computing_structure_refinement 'SHELXL97 (Sheldrick, 2008)'
_computing_structure_solution 'SHELXS97 (Sheldrick, 2008)'
_diffrn_ambient_temperature 273
_diffrn_detector_area_resol_mean 29.257
_diffrn_measured_fraction_theta_full 0.998
_diffrn_measured_fraction_theta_max 0.998
_diffrn_measurement_device_type 'Rigaku Saturn70'
_diffrn_measurement_method \w
_diffrn_radiation_type 'Mo K\a'
_diffrn_radiation_wavelength 0.71075
_diffrn_reflns_av_R_equivalents 0.0360
_diffrn_reflns_Laue_measured_fraction_full 0.000
_diffrn_reflns_Laue_measured_fraction_max 0.000
_diffrn_reflns_limit_h_max 23
_diffrn_reflns_limit_h_min -24
_diffrn_reflns_limit_k_max 19
_diffrn_reflns_limit_k_min -23
_diffrn_reflns_limit_l_max 31
_diffrn_reflns_limit_l_min -31
_diffrn_reflns_number 66939
_diffrn_reflns_point_group_measured_fraction_full 0.000
_diffrn_reflns_point_group_measured_fraction_max 0.000
_diffrn_reflns_theta_full 27.490
_diffrn_reflns_theta_max 27.490
_diffrn_reflns_theta_min 1.767
_diffrn_standards_number 0
_exptl_absorpt_coefficient_mu 3.833
_exptl_absorpt_correction_T_max 0.608
_exptl_absorpt_correction_T_min 0.495
_exptl_absorpt_correction_type multi-scan
_exptl_absorpt_process_details 'REQAB (Rigaku, 1998)'
_exptl_crystal_colour yellow
_exptl_crystal_density_diffrn 1.640
_exptl_crystal_density_method 'not measured'
_exptl_crystal_description prism
_exptl_crystal_F_000 4088.00
_exptl_crystal_size_max 0.200
_exptl_crystal_size_mid 0.150
_exptl_crystal_size_min 0.130
_refine_diff_density_max 1.80
_refine_diff_density_min -0.86
_refine_ls_extinction_method none
_refine_ls_goodness_of_fit_ref 1.096
_refine_ls_hydrogen_treatment constr
_refine_ls_number_parameters 512
_refine_ls_number_reflns 9581
_refine_ls_number_restraints 0
_refine_ls_R_factor_all 0.0308
_refine_ls_R_factor_gt 0.0264
_refine_ls_shift/su_max 0.006
_refine_ls_structure_factor_coef Fsqd
_refine_ls_weighting_details 'w = 1/[\s^2^(Fo^2^)+(0.0215P)^2^+11.8384P] where P=(Fo^2^+2Fc^2^)/3'
_refine_ls_weighting_scheme calc
_refine_ls_wR_factor_gt 0.0536
_refine_ls_wR_factor_ref 0.0552
_reflns_number_gt 8668
_reflns_number_total 9581
_reflns_threshold_expression F^2^>2.0\s(F^2^)
_cod_data_source_file c7cc03447d2.cif
_cod_data_source_block 2a
_cod_database_code 7120206

loop_
_space_group_symop_id
_space_group_symop_operation_xyz
1 +X,+Y,+Z
2 1/2-X,1/2-Y,1/2+Z
3 1/2+X,1/2-Y,-Z
4 -X,+Y,1/2-Z
5 -X,-Y,-Z
6 -1/2+X,-1/2+Y,-1/2-Z
7 -1/2-X,-1/2+Y,+Z
8 +X,-Y,-1/2+Z

loop_
_atom_site_label
_atom_site_type_symbol
_atom_site_fract_x
_atom_site_fract_y
_atom_site_fract_z
_atom_site_U_iso_or_equiv
_atom_site_adp_type
_atom_site_occupancy
_atom_site_symmetry_multiplicity
_atom_site_calc_flag
_atom_site_refinement_flags
_atom_site_disorder_assembly
_atom_site_disorder_group
Pt1 Pt 0.875181(6) 0.453712(6) 0.740489(4) 0.01258(4) Uani 1 1 d . . .
Ag1 Ag 0.983593(11) 0.354147(11) 0.809363(8) 0.01581(5) Uani 1 1 d . . .
N11 N 0.89885(13) 0.56118(13) 0.74022(10) 0.0171(5) Uani 1 1 d . . .
C12 C 0.88134(15) 0.59782(16) 0.78688(12) 0.0190(6) Uani 1 1 d . . .
C13 C 0.88591(16) 0.67381(16) 0.78884(14) 0.0255(7) Uani 1 1 d . . .
H13 H 0.8732 0.6986 0.8204 0.031 Uiso 1 1 calc R . .
C14 C 0.90923(18) 0.71237(18) 0.74414(15) 0.0299(7) Uani 1 1 d . . .
H14 H 0.9114 0.7632 0.7451 0.036 Uiso 1 1 calc R . .
C15 C 0.92933(17) 0.67486(17) 0.69776(14) 0.0266(7) Uani 1 1 d . . .
H15 H 0.9462 0.6999 0.6674 0.032 Uiso 1 1 calc R . .
C16 C 0.92383(15) 0.59925(16) 0.69727(12) 0.0212(6) Uani 1 1 d . . .
H16 H 0.9379 0.5739 0.6662 0.025 Uiso 1 1 calc R . .
C121 C 0.85865(15) 0.54981(16) 0.83133(12) 0.0193(6) Uani 1 1 d . . .
C122 C 0.85706(14) 0.47456(16) 0.81875(11) 0.0161(6) Uani 1 1 d . . .
C123 C 0.83592(16) 0.42653(17) 0.85997(11) 0.0205(6) Uani 1 1 d . . .
H123 H 0.8355 0.3765 0.8532 0.025 Uiso 1 1 calc R . .
C124 C 0.81547(17) 0.45197(18) 0.91099(12) 0.0255(7) Uani 1 1 d . . .
H124 H 0.8012 0.4191 0.9377 0.031 Uiso 1 1 calc R . .
C125 C 0.81635(17) 0.52619(18) 0.92205(12) 0.0268(7) Uani 1 1 d . . .
H125 H 0.8021 0.5431 0.9560 0.032 Uiso 1 1 calc R . .
C126 C 0.83835(17) 0.57528(18) 0.88262(12) 0.0251(7) Uani 1 1 d . . .
H126 H 0.8396 0.6251 0.8902 0.030 Uiso 1 1 calc R . .
N21 N 0.84821(13) 0.34764(12) 0.74795(9) 0.0147(5) Uani 1 1 d . . .
N22 N 0.89480(12) 0.29981(12) 0.77243(9) 0.0139(5) Uani 1 1 d . . .
C23 C 0.86129(15) 0.23444(15) 0.77644(11) 0.0157(6) Uani 1 1 d . . .
C24 C 0.79328(16) 0.24027(16) 0.75329(12) 0.0213(6) Uani 1 1 d . . .
H24 H 0.7593 0.2033 0.7497 0.026 Uiso 1 1 calc R . .
C25 C 0.78650(15) 0.31250(16) 0.73664(11) 0.0172(6) Uani 1 1 d . . .
C231 C 0.89199(15) 0.17136(15) 0.80530(11) 0.0171(6) Uani 1 1 d . . .
C232 C 0.96519(15) 0.16367(16) 0.81550(12) 0.0197(6) Uani 1 1 d . . .
H232 H 0.9971 0.1983 0.8020 0.024 Uiso 1 1 calc R . .
C233 C 0.99138(17) 0.10509(17) 0.84555(13) 0.0254(7) Uani 1 1 d . . .
H233 H 1.0404 0.1009 0.8519 0.031 Uiso 1 1 calc R . .
C234 C 0.94446(18) 0.05282(16) 0.86606(13) 0.0256(7) Uani 1 1 d . . .
H234 H 0.9618 0.0140 0.8867 0.031 Uiso 1 1 calc R . .
C235 C 0.87162(17) 0.05903(17) 0.85552(14) 0.0266(7) Uani 1 1 d . . .
H235 H 0.8400 0.0237 0.8684 0.032 Uiso 1 1 calc R . .
C236 C 0.84584(16) 0.11776(16) 0.82578(13) 0.0232(6) Uani 1 1 d . . .
H236 H 0.7968 0.1216 0.8193 0.028 Uiso 1 1 calc R . .
C251 C 0.72181(15) 0.34965(15) 0.71498(13) 0.0211(6) Uani 1 1 d . . .
C252 C 0.69302(19) 0.32992(18) 0.66504(14) 0.0301(7) Uani 1 1 d . . .
H252 H 0.7166 0.2959 0.6433 0.036 Uiso 1 1 calc R . .
C253 C 0.6286(2) 0.3613(2) 0.64759(16) 0.0404(9) Uani 1 1 d . . .
H253 H 0.6095 0.3483 0.6140 0.048 Uiso 1 1 calc R . .
C254 C 0.59286(19) 0.41136(18) 0.67975(16) 0.0376(9) Uani 1 1 d . . .
H254 H 0.5497 0.4315 0.6680 0.045 Uiso 1 1 calc R . .
C255 C 0.62141(17) 0.43152(18) 0.72964(16) 0.0300(7) Uani 1 1 d . . .
H255 H 0.5976 0.4653 0.7514 0.036 Uiso 1 1 calc R . .
C256 C 0.68570(17) 0.40088(17) 0.74677(13) 0.0238(6) Uani 1 1 d . . .
H256 H 0.7050 0.4148 0.7801 0.029 Uiso 1 1 calc R . .
N31 N 0.88575(12) 0.44195(12) 0.65573(9) 0.0150(5) Uani 1 1 d . . .
N32 N 0.93821(12) 0.39611(12) 0.63722(9) 0.0157(5) Uani 1 1 d . . .
C33 C 0.93995(15) 0.40124(16) 0.58242(11) 0.0184(6) Uani 1 1 d . . .
C34 C 0.88823(16) 0.45111(16) 0.56556(12) 0.0205(6) Uani 1 1 d . . .
H34 H 0.8782 0.4653 0.5301 0.025 Uiso 1 1 calc R . .
C35 C 0.85438(15) 0.47557(16) 0.61269(11) 0.0164(6) Uani 1 1 d . . .
C331 C 0.98939(15) 0.35766(17) 0.54888(12) 0.0210(6) Uani 1 1 d . . .
C332 C 1.00937(17) 0.38343(19) 0.49741(12) 0.0263(7) Uani 1 1 d . . .
H332 H 0.9914 0.4278 0.4849 0.032 Uiso 1 1 calc R . .
C333 C 1.05551(19) 0.3433(2) 0.46518(14) 0.0353(8) Uani 1 1 d . . .
H333 H 1.0681 0.3607 0.4310 0.042 Uiso 1 1 calc R . .
C334 C 1.08292(18) 0.2780(2) 0.48316(14) 0.0353(8) Uani 1 1 d . . .
H334 H 1.1146 0.2517 0.4615 0.042 Uiso 1 1 calc R . .
C335 C 1.06319(18) 0.2513(2) 0.53386(13) 0.0318(8) Uani 1 1 d . . .
H335 H 1.0815 0.2069 0.5461 0.038 Uiso 1 1 calc R . .
C336 C 1.01623(17) 0.29079(18) 0.56627(12) 0.0249(7) Uani 1 1 d . . .
H336 H 1.0026 0.2723 0.5999 0.030 Uiso 1 1 calc R . .
C351 C 0.79709(15) 0.53097(16) 0.61647(12) 0.0198(6) Uani 1 1 d . . .
C352 C 0.78740(17) 0.57904(19) 0.57320(15) 0.0334(8) Uani 1 1 d . . .
H352 H 0.8161 0.5747 0.5424 0.040 Uiso 1 1 calc R . .
C353 C 0.73554(19) 0.6333(2) 0.57540(17) 0.0444(10) Uani 1 1 d . . .
H353 H 0.7295 0.6649 0.5461 0.053 Uiso 1 1 calc R . .
C354 C 0.69279(18) 0.64067(19) 0.62082(17) 0.0381(9) Uani 1 1 d . . .
H354 H 0.6591 0.6781 0.6228 0.046 Uiso 1 1 calc R . .
C355 C 0.70039(17) 0.59203(17) 0.66340(14) 0.0272(7) Uani 1 1 d . . .
H355 H 0.6706 0.5959 0.6936 0.033 Uiso 1 1 calc R . .
C356 C 0.75187(16) 0.53763(16) 0.66140(12) 0.0213(6) Uani 1 1 d . . .
H356 H 0.7564 0.5052 0.6903 0.026 Uiso 1 1 calc R . .
C41 C 0.63496(17) 0.29135(16) 0.91092(13) 0.0243(7) Uani 1 1 d . . .
C42 C 0.62031(18) 0.25549(17) 0.95963(14) 0.0284(7) Uani 1 1 d . . .
H42 H 0.5743 0.2576 0.9742 0.034 Uiso 1 1 calc R . .
C43 C 0.67347(18) 0.21667(17) 0.98674(13) 0.0278(7) Uani 1 1 d . . .
H43 H 0.6629 0.1930 1.0192 0.033 Uiso 1 1 calc R . .
C44 C 0.74237(18) 0.21325(18) 0.96527(13) 0.0293(7) Uani 1 1 d . . .
H44 H 0.7782 0.1872 0.9831 0.035 Uiso 1 1 calc R . .
C45 C 0.75728(18) 0.24921(19) 0.91683(14) 0.0316(7) Uani 1 1 d . . .
H45 H 0.8034 0.2475 0.9023 0.038 Uiso 1 1 calc R . .
C46 C 0.70422(18) 0.28735(18) 0.89032(13) 0.0279(7) Uani 1 1 d . . .
H46 H 0.7150 0.3110 0.8579 0.034 Uiso 1 1 calc R . .
C47 C 0.57701(19) 0.33242(19) 0.88089(15) 0.0358(8) Uani 1 1 d . . .
H47A H 0.5705 0.3112 0.8455 0.043 Uiso 1 1 calc R . .
H47B H 0.5908 0.3828 0.8771 0.043 Uiso 1 1 calc R . .
H47C H 0.5328 0.3294 0.9009 0.043 Uiso 1 1 calc R . .
C51 C 0.4882(3) 0.4293(3) 0.9916(2) 0.0302(15) Uiso 0.50 1 d PG A -1
H51 H 0.4705 0.3830 0.9836 0.036 Uiso 0.50 1 calc PR A -1
C52 C 0.5595(2) 0.4378(3) 1.0072(2) 0.0432(19) Uiso 0.50 1 d PG A -1
H52 H 0.5895 0.3973 1.0096 0.052 Uiso 0.50 1 calc PR A -1
C53 C 0.58597(19) 0.5071(3) 1.0193(2) 0.052(2) Uiso 0.50 1 d PG A -1
C54 C 0.5412(3) 0.5677(3) 1.0157(3) 0.056(2) Uiso 0.50 1 d PG A -1
H54 H 0.5589 0.6140 1.0238 0.068 Uiso 0.50 1 calc PR A -1
C55 C 0.4699(3) 0.5591(3) 1.0001(3) 0.047(2) Uiso 0.50 1 d PG A -1
H55 H 0.4399 0.5997 0.9978 0.056 Uiso 0.50 1 calc PR A -1
C56 C 0.44344(19) 0.4899(3) 0.9881(2) 0.0398(18) Uiso 0.50 1 d PG A -1
H56 H 0.3958 0.4842 0.9776 0.048 Uiso 0.50 1 calc PR A -1
C57 C 0.6406(5) 0.5221(6) 1.0265(4) 0.064(3) Uiso 0.50 1 d P A -1
H57A H 0.6711 0.4976 1.0009 0.077 Uiso 0.50 1 calc PR A -1
H57B H 0.6540 0.5081 1.0628 0.077 Uiso 0.50 1 calc PR A -1
H57C H 0.6458 0.5740 1.0225 0.077 Uiso 0.50 1 calc PR A -1

loop_
_atom_site_aniso_label
_atom_site_aniso_U_11
_atom_site_aniso_U_22
_atom_site_aniso_U_33
_atom_site_aniso_U_23
_atom_site_aniso_U_13
_atom_site_aniso_U_12
Pt1 0.01340(6) 0.01250(6) 0.01185(5) -0.00032(4) -0.00216(4) 0.00006(4)
Ag1 0.01663(10) 0.01792(11) 0.01288(9) 0.00001(8) -0.00259(8) -0.00230(8)
N11 0.0131(11) 0.0171(12) 0.0211(12) -0.0012(10) -0.0031(9) 0.0016(9)
C12 0.0143(13) 0.0182(14) 0.0244(15) -0.0055(12) -0.0058(11) 0.0012(11)
C13 0.0225(16) 0.0178(15) 0.0362(18) -0.0057(13) -0.0007(13) 0.0043(12)
C14 0.0260(17) 0.0169(15) 0.047(2) -0.0018(14) -0.0044(15) 0.0028(13)
C15 0.0227(16) 0.0224(16) 0.0346(18) 0.0065(13) -0.0008(13) -0.0060(13)
C16 0.0177(14) 0.0198(15) 0.0261(16) 0.0021(12) -0.0017(12) -0.0011(12)
C121 0.0158(14) 0.0227(15) 0.0194(14) -0.0012(12) -0.0043(11) 0.0038(11)
C122 0.0127(13) 0.0222(14) 0.0135(13) -0.0024(11) -0.0035(10) 0.0014(11)
C123 0.0241(15) 0.0227(15) 0.0148(13) -0.0020(11) -0.0012(11) 0.0027(12)
C124 0.0288(17) 0.0341(18) 0.0136(14) 0.0042(12) -0.0017(12) 0.0057(14)
C125 0.0297(17) 0.0361(18) 0.0145(14) -0.0067(13) -0.0036(12) 0.0082(14)
C126 0.0254(16) 0.0260(16) 0.0237(15) -0.0093(13) -0.0062(13) 0.0081(13)
N21 0.0162(11) 0.0142(12) 0.0136(11) 0.0010(9) -0.0046(9) -0.0012(9)
N22 0.0145(11) 0.0123(11) 0.0148(11) 0.0020(9) -0.0006(9) 0.0014(9)
C23 0.0173(14) 0.0129(13) 0.0169(13) -0.0043(11) 0.0027(10) -0.0038(11)
C24 0.0184(15) 0.0162(14) 0.0294(16) -0.0016(12) -0.0030(12) -0.0017(12)
C25 0.0181(14) 0.0187(14) 0.0148(13) -0.0018(11) -0.0007(11) 0.0000(11)
C231 0.0185(14) 0.0145(13) 0.0181(13) -0.0006(11) 0.0033(11) 0.0006(11)
C232 0.0161(14) 0.0178(14) 0.0252(15) 0.0000(12) 0.0052(11) 0.0012(11)
C233 0.0196(15) 0.0221(16) 0.0347(17) 0.0029(13) 0.0018(13) 0.0049(12)
C234 0.0302(17) 0.0181(15) 0.0284(16) 0.0051(12) 0.0027(13) 0.0080(13)
C235 0.0274(17) 0.0204(16) 0.0319(17) 0.0042(13) 0.0076(14) -0.0018(13)
C236 0.0170(14) 0.0219(16) 0.0307(16) 0.0011(13) 0.0037(13) 0.0012(12)
C251 0.0175(14) 0.0143(14) 0.0316(16) 0.0001(12) -0.0092(12) -0.0028(11)
C252 0.0364(19) 0.0236(16) 0.0303(17) -0.0026(13) -0.0154(15) 0.0039(14)
C253 0.042(2) 0.033(2) 0.046(2) -0.0017(17) -0.0296(18) 0.0032(17)
C254 0.0299(19) 0.0245(18) 0.059(2) 0.0048(17) -0.0206(18) 0.0027(15)
C255 0.0191(16) 0.0214(16) 0.049(2) 0.0048(15) -0.0036(14) 0.0009(13)
C256 0.0206(15) 0.0205(15) 0.0304(16) -0.0003(13) -0.0034(13) -0.0042(13)
N31 0.0161(12) 0.0152(12) 0.0139(11) 0.0003(9) -0.0015(9) 0.0000(9)
N32 0.0155(12) 0.0176(12) 0.0140(11) -0.0012(9) -0.0011(9) -0.0001(9)
C33 0.0168(14) 0.0230(15) 0.0154(13) 0.0006(11) -0.0017(11) -0.0043(12)
C34 0.0214(15) 0.0251(16) 0.0151(13) 0.0046(12) -0.0026(11) -0.0029(12)
C35 0.0140(13) 0.0200(14) 0.0154(13) 0.0036(11) -0.0035(10) -0.0005(11)
C331 0.0151(14) 0.0291(16) 0.0189(14) -0.0058(12) -0.0022(11) -0.0017(12)
C332 0.0230(16) 0.0363(19) 0.0197(15) -0.0021(13) 0.0021(12) -0.0066(14)
C333 0.0289(18) 0.055(2) 0.0221(16) -0.0044(16) 0.0061(14) -0.0069(17)
C334 0.0237(17) 0.055(2) 0.0273(17) -0.0172(16) 0.0044(14) 0.0018(16)
C335 0.0266(17) 0.041(2) 0.0280(17) -0.0115(15) -0.0051(14) 0.0081(15)
C336 0.0231(16) 0.0334(18) 0.0182(14) -0.0057(13) -0.0036(12) 0.0017(13)
C351 0.0152(14) 0.0197(15) 0.0245(15) 0.0059(12) -0.0059(11) -0.0010(11)
C352 0.0199(16) 0.041(2) 0.039(2) 0.0202(16) -0.0014(14) 0.0038(14)
C353 0.0266(18) 0.045(2) 0.061(3) 0.033(2) -0.0020(18) 0.0073(17)
C354 0.0194(16) 0.0286(19) 0.066(3) 0.0120(18) -0.0034(16) 0.0064(14)
C355 0.0197(15) 0.0247(17) 0.0373(18) 0.0001(14) -0.0044(13) 0.0010(13)
C356 0.0178(14) 0.0207(15) 0.0254(15) 0.0020(12) -0.0062(12) 0.0008(12)
C41 0.0246(16) 0.0189(15) 0.0293(16) -0.0057(13) 0.0017(13) -0.0039(12)
C42 0.0291(17) 0.0239(17) 0.0320(17) -0.0086(14) 0.0077(14) -0.0047(14)
C43 0.0364(19) 0.0233(16) 0.0238(16) -0.0057(13) 0.0019(14) -0.0089(14)
C44 0.0278(17) 0.0304(18) 0.0297(17) -0.0076(14) -0.0064(14) -0.0038(14)
C45 0.0226(16) 0.038(2) 0.0339(18) -0.0052(15) 0.0027(14) -0.0051(14)
C46 0.0287(17) 0.0292(17) 0.0259(16) -0.0041(13) 0.0027(13) -0.0070(14)
C47 0.0329(19) 0.0321(19) 0.042(2) -0.0052(16) 0.0036(16) 0.0035(15)

loop_
_atom_type_symbol
_atom_type_description
_atom_type_scat_dispersion_real
_atom_type_scat_dispersion_imag
_atom_type_scat_source
C C 0.0033 0.0016
;
International Tables for Crystallography
(Vol. C, Tables 4.2.6.8 and 6.1.1.4)
;
H H 0.0000 0.0000
;
International Tables for Crystallography
(Vol. C, Table 6.1.1.4)
;
N N 0.0061 0.0033
;
International Tables for Crystallography
(Vol. C, Tables 4.2.6.8 and 6.1.1.4)
;
Pt Pt -1.7033 8.3905
;
International Tables for Crystallography
(Vol. C, Tables 4.2.6.8 and 6.1.1.4)
;
Ag Ag -0.8971 1.1015
;
International Tables for Crystallography
(Vol. C, Tables 4.2.6.8 and 6.1.1.4)
;

loop_
_geom_angle_atom_site_label_1
_geom_angle_atom_site_label_2
_geom_angle_atom_site_label_3
_geom_angle
_geom_angle_site_symmetry_1
_geom_angle_site_symmetry_3
C122 Pt1 N21 93.10(10) . .
C122 Pt1 N11 81.57(11) . .
N21 Pt1 N11 174.62(9) . .
C122 Pt1 N31 173.14(10) . .
N21 Pt1 N31 90.87(9) . .
N11 Pt1 N31 94.35(9) . .
C122 Pt1 Ag1 72.79(8) . .
N21 Pt1 Ag1 63.96(7) . .
N11 Pt1 Ag1 114.74(7) . .
N31 Pt1 Ag1 114.02(6) . .
N32 Ag1 N22 166.34(9) 4_756 .
N32 Ag1 Ag1 117.99(6) 4_756 4_756
N22 Ag1 Ag1 75.02(6) . 4_756
N32 Ag1 Pt1 123.96(6) 4_756 .
N22 Ag1 Pt1 63.31(6) . .
Ag1 Ag1 Pt1 67.118(7) 4_756 .
C16 N11 C12 119.1(3) . .
C16 N11 Pt1 125.6(2) . .
C12 N11 Pt1 115.0(2) . .
N11 C12 C13 120.2(3) . .
N11 C12 C121 113.7(2) . .
C13 C12 C121 126.1(3) . .
C14 C13 C12 120.2(3) . .
C14 C13 H13 119.9 . .
C12 C13 H13 119.9 . .
C13 C14 C15 119.4(3) . .
C13 C14 H14 120.3 . .
C15 C14 H14 120.3 . .
C14 C15 C16 118.8(3) . .
C14 C15 H15 120.6 . .
C16 C15 H15 120.6 . .
N11 C16 C15 122.3(3) . .
N11 C16 H16 118.9 . .
C15 C16 H16 118.9 . .
C126 C121 C122 121.2(3) . .
C126 C121 C12 123.5(3) . .
C122 C121 C12 115.3(3) . .
C123 C122 C121 117.3(3) . .
C123 C122 Pt1 129.0(2) . .
C121 C122 Pt1 113.3(2) . .
C124 C123 C122 121.4(3) . .
C124 C123 H123 119.3 . .
C122 C123 H123 119.3 . .
C125 C124 C123 120.1(3) . .
C125 C124 H124 119.9 . .
C123 C124 H124 119.9 . .
C126 C125 C124 120.1(3) . .
C126 C125 H125 119.9 . .
C124 C125 H125 119.9 . .
C125 C126 C121 119.8(3) . .
C125 C126 H126 120.1 . .
C121 C126 H126 120.1 . .
C25 N21 N22 109.0(2) . .
C25 N21 Pt1 130.89(19) . .
N22 N21 Pt1 119.81(17) . .
C23 N22 N21 107.7(2) . .
C23 N22 Ag1 137.62(19) . .
N21 N22 Ag1 112.36(16) . .
N22 C23 C24 108.8(2) . .
N22 C23 C231 123.3(2) . .
C24 C23 C231 127.7(3) . .
C25 C24 C23 106.0(3) . .
C25 C24 H24 127.0 . .
C23 C24 H24 127.0 . .
N21 C25 C24 108.4(3) . .
N21 C25 C251 123.3(3) . .
C24 C25 C251 128.0(3) . .
C232 C231 C236 117.8(3) . .
C232 C231 C23 123.1(3) . .
C236 C231 C23 119.0(3) . .
C233 C232 C231 121.1(3) . .
C233 C232 H232 119.4 . .
C231 C232 H232 119.4 . .
C234 C233 C232 120.2(3) . .
C234 C233 H233 119.9 . .
C232 C233 H233 119.9 . .
C235 C234 C233 119.4(3) . .
C235 C234 H234 120.3 . .
C233 C234 H234 120.3 . .
C236 C235 C234 120.1(3) . .
C236 C235 H235 119.9 . .
C234 C235 H235 119.9 . .
C235 C236 C231 121.4(3) . .
C235 C236 H236 119.3 . .
C231 C236 H236 119.3 . .
C252 C251 C256 119.0(3) . .
C252 C251 C25 120.9(3) . .
C256 C251 C25 119.9(3) . .
C251 C252 C253 119.8(3) . .
C251 C252 H252 120.1 . .
C253 C252 H252 120.1 . .
C254 C253 C252 120.6(3) . .
C254 C253 H253 119.7 . .
C252 C253 H253 119.7 . .
C253 C254 C255 119.9(3) . .
C253 C254 H254 120.0 . .
C255 C254 H254 120.0 . .
C256 C255 C254 119.5(3) . .
C256 C255 H255 120.3 . .
C254 C255 H255 120.3 . .
C255 C256 C251 121.2(3) . .
C255 C256 H256 119.4 . .
C251 C256 H256 119.4 . .
C35 N31 N32 109.0(2) . .
C35 N31 Pt1 133.36(19) . .
N32 N31 Pt1 117.38(17) . .
C33 N32 N31 107.9(2) . .
C33 N32 Ag1 129.13(19) . 4_756
N31 N32 Ag1 120.67(17) . 4_756
N32 C33 C34 109.1(3) . .
N32 C33 C331 122.5(3) . .
C34 C33 C331 128.4(3) . .
C33 C34 C35 106.0(3) . .
C33 C34 H34 127.0 . .
C35 C34 H34 127.0 . .
N31 C35 C34 108.0(2) . .
N31 C35 C351 125.0(3) . .
C34 C35 C351 126.9(3) . .
C336 C331 C332 118.6(3) . .
C336 C331 C33 122.0(3) . .
C332 C331 C33 119.4(3) . .
C333 C332 C331 120.4(3) . .
C333 C332 H332 119.8 . .
C331 C332 H332 119.8 . .
C334 C333 C332 120.6(3) . .
C334 C333 H333 119.7 . .
C332 C333 H333 119.7 . .
C333 C334 C335 119.8(3) . .
C333 C334 H334 120.1 . .
C335 C334 H334 120.1 . .
C336 C335 C334 120.0(3) . .
C336 C335 H335 120.0 . .
C334 C335 H335 120.0 . .
C335 C336 C331 120.6(3) . .
C335 C336 H336 119.7 . .
C331 C336 H336 119.7 . .
C352 C351 C356 118.2(3) . .
C352 C351 C35 118.6(3) . .
C356 C351 C35 123.1(3) . .
C353 C352 C351 120.8(3) . .
C353 C352 H352 119.6 . .
C351 C352 H352 119.6 . .
C354 C353 C352 120.3(3) . .
C354 C353 H353 119.9 . .
C352 C353 H353 119.9 . .
C353 C354 C355 119.5(3) . .
C353 C354 H354 120.2 . .
C355 C354 H354 120.2 . .
C354 C355 C356 120.5(3) . .
C354 C355 H355 119.8 . .
C356 C355 H355 119.8 . .
C355 C356 C351 120.6(3) . .
C355 C356 H356 119.7 . .
C351 C356 H356 119.7 . .
C46 C41 C42 118.1(3) . .
C46 C41 C47 120.8(3) . .
C42 C41 C47 121.1(3) . .
C43 C42 C41 121.0(3) . .
C43 C42 H42 119.5 . .
C41 C42 H42 119.5 . .
C44 C43 C42 119.9(3) . .
C44 C43 H43 120.0 . .
C42 C43 H43 120.0 . .
C43 C44 C45 119.3(3) . .
C43 C44 H44 120.3 . .
C45 C44 H44 120.3 . .
C46 C45 C44 120.2(3) . .
C46 C45 H45 119.9 . .
C44 C45 H45 119.9 . .
C45 C46 C41 121.4(3) . .
C45 C46 H46 119.3 . .
C41 C46 H46 119.3 . .
C41 C47 H47A 109.5 . .
C41 C47 H47B 109.5 . .
H47A C47 H47B 109.5 . .
C41 C47 H47C 109.5 . .
H47A C47 H47C 109.5 . .
H47B C47 H47C 109.5 . .
C52 C51 C56 120.0 . .
C52 C51 H51 120.0 . .
C56 C51 H51 120.0 . .
C53 C52 C51 120.0 . .
C53 C52 H52 120.0 . .
C51 C52 H52 120.0 . .
C57 C53 C52 127.4(7) . .
C57 C53 C54 112.1(7) . .
C52 C53 C54 120.0 . .
C55 C54 C53 120.0 . .
C55 C54 H54 120.0 . .
C53 C54 H54 120.0 . .
C56 C55 C54 120.0 . .
C56 C55 H55 120.0 . .
C54 C55 H55 120.0 . .
C55 C56 C51 120.0 . .
C55 C56 H56 120.0 . .
C51 C56 H56 120.0 . .
C53 C57 H57A 109.5 . .
C53 C57 H57B 109.5 . .
H57A C57 H57B 109.5 . .
C53 C57 H57C 109.5 . .
H57A C57 H57C 109.5 . .
H57B C57 H57C 109.5 . .

loop_
_geom_bond_atom_site_label_1
_geom_bond_atom_site_label_2
_geom_bond_distance
_geom_bond_site_symmetry_2
Pt1 C122 1.991(3) .
Pt1 N21 2.012(2) .
Pt1 N11 2.014(2) .
Pt1 N31 2.105(2) .
Pt1 Ag1 3.2028(3) .
Ag1 N32 2.106(2) 4_756
Ag1 N22 2.132(2) .
Ag1 Ag1 2.9839(5) 4_756
N11 C16 1.348(4) .
N11 C12 1.368(4) .
C12 C13 1.393(4) .
C12 C121 1.465(4) .
C13 C14 1.377(5) .
C13 H13 0.9300 .
C14 C15 1.383(5) .
C14 H14 0.9300 .
C15 C16 1.386(4) .
C15 H15 0.9300 .
C16 H16 0.9300 .
C121 C126 1.397(4) .
C121 C122 1.411(4) .
C122 C123 1.398(4) .
C123 C124 1.392(4) .
C123 H123 0.9300 .
C124 C125 1.384(4) .
C124 H124 0.9300 .
C125 C126 1.384(5) .
C125 H125 0.9300 .
C126 H126 0.9300 .
N21 C25 1.345(4) .
N21 N22 1.371(3) .
N22 C23 1.352(3) .
C23 C24 1.392(4) .
C23 C231 1.470(4) .
C24 C25 1.389(4) .
C24 H24 0.9300 .
C25 C251 1.482(4) .
C231 C232 1.393(4) .
C231 C236 1.397(4) .
C232 C233 1.390(4) .
C232 H232 0.9300 .
C233 C234 1.390(4) .
C233 H233 0.9300 .
C234 C235 1.385(4) .
C234 H234 0.9300 .
C235 C236 1.385(4) .
C235 H235 0.9300 .
C236 H236 0.9300 .
C251 C252 1.388(4) .
C251 C256 1.393(4) .
C252 C253 1.397(5) .
C252 H252 0.9300 .
C253 C254 1.381(5) .
C253 H253 0.9300 .
C254 C255 1.387(5) .
C254 H254 0.9300 .
C255 C256 1.387(4) .
C255 H255 0.9300 .
C256 H256 0.9300 .
N31 C35 1.356(3) .
N31 N32 1.365(3) .
N32 C33 1.352(3) .
N32 Ag1 2.106(2) 4_756
C33 C34 1.389(4) .
C33 C331 1.471(4) .
C34 C35 1.393(4) .
C34 H34 0.9300 .
C35 C351 1.474(4) .
C331 C336 1.388(4) .
C331 C332 1.401(4) .
C332 C333 1.380(5) .
C332 H332 0.9300 .
C333 C334 1.371(5) .
C333 H333 0.9300 .
C334 C335 1.389(5) .
C334 H334 0.9300 .
C335 C336 1.386(4) .
C335 H335 0.9300 .
C336 H336 0.9300 .
C351 C352 1.392(4) .
C351 C356 1.395(4) .
C352 C353 1.385(5) .
C352 H352 0.9300 .
C353 C354 1.378(5) .
C353 H353 0.9300 .
C354 C355 1.381(5) .
C354 H354 0.9300 .
C355 C356 1.382(4) .
C355 H355 0.9300 .
C356 H356 0.9300 .
C41 C46 1.387(4) .
C41 C42 1.393(5) .
C41 C47 1.508(5) .
C42 C43 1.388(5) .
C42 H42 0.9300 .
C43 C44 1.388(5) .
C43 H43 0.9300 .
C44 C45 1.389(5) .
C44 H44 0.9300 .
C45 C46 1.374(5) .
C45 H45 0.9300 .
C46 H46 0.9300 .
C47 H47A 0.9600 .
C47 H47B 0.9600 .
C47 H47C 0.9600 .
C51 C52 1.3900 .
C51 C56 1.3900 .
C51 H51 0.9300 .
C52 C53 1.3900 .
C52 H52 0.9300 .
C53 C57 1.068(10) .
C53 C54 1.3900 .
C54 C55 1.3900 .
C54 H54 0.9300 .
C55 C56 1.3900 .
C55 H55 0.9300 .
C56 H56 0.9300 .
C57 H57A 0.9600 .
C57 H57B 0.9600 .
C57 H57C 0.9600 .

loop_
_geom_torsion_atom_site_label_1
_geom_torsion_atom_site_label_2
_geom_torsion_atom_site_label_3
_geom_torsion_atom_site_label_4
_geom_torsion
_geom_torsion_site_symmetry_1
_geom_torsion_site_symmetry_4
C122 Pt1 Ag1 N32 -60.46(11) . 4_756
N21 Pt1 Ag1 N32 -162.84(11) . 4_756
N11 Pt1 Ag1 N32 11.38(11) . 4_756
N31 Pt1 Ag1 N32 118.65(10) . 4_756
C122 Pt1 Ag1 N22 106.12(11) . .
N21 Pt1 Ag1 N22 3.74(10) . .
N11 Pt1 Ag1 N22 177.96(10) . .
N31 Pt1 Ag1 N22 -74.77(9) . .
C122 Pt1 Ag1 Ag1 -169.72(8) . 4_756
N21 Pt1 Ag1 Ag1 87.90(7) . 4_756
N11 Pt1 Ag1 Ag1 -97.88(8) . 4_756
N31 Pt1 Ag1 Ag1 9.39(7) . 4_756
C122 Pt1 N11 C16 176.1(2) . .
N21 Pt1 N11 C16 -175.6(9) . .
N31 Pt1 N11 C16 -9.4(2) . .
Ag1 Pt1 N11 C16 109.6(2) . .
C122 Pt1 N11 C12 -9.9(2) . .
N21 Pt1 N11 C12 -1.7(11) . .
N31 Pt1 N11 C12 164.5(2) . .
Ag1 Pt1 N11 C12 -76.5(2) . .
C16 N11 C12 C13 3.2(4) . .
Pt1 N11 C12 C13 -171.2(2) . .
C16 N11 C12 C121 -176.9(2) . .
Pt1 N11 C12 C121 8.8(3) . .
N11 C12 C13 C14 -1.1(5) . .
C121 C12 C13 C14 179.0(3) . .
C12 C13 C14 C15 -1.2(5) . .
C13 C14 C15 C16 1.4(5) . .
C12 N11 C16 C15 -3.1(4) . .
Pt1 N11 C16 C15 170.7(2) . .
C14 C15 C16 N11 0.7(5) . .
N11 C12 C121 C126 180.0(3) . .
C13 C12 C121 C126 -0.1(5) . .
N11 C12 C121 C122 -1.2(4) . .
C13 C12 C121 C122 178.7(3) . .
C126 C121 C122 C123 -1.4(4) . .
C12 C121 C122 C123 179.8(2) . .
C126 C121 C122 Pt1 171.9(2) . .
C12 C121 C122 Pt1 -6.8(3) . .
N21 Pt1 C122 C123 2.0(3) . .
N11 Pt1 C122 C123 -178.7(3) . .
N31 Pt1 C122 C123 127.3(8) . .
Ag1 Pt1 C122 C123 -59.5(2) . .
N21 Pt1 C122 C121 -170.3(2) . .
N11 Pt1 C122 C121 8.9(2) . .
N31 Pt1 C122 C121 -45.0(9) . .
Ag1 Pt1 C122 C121 128.2(2) . .
C121 C122 C123 C124 1.6(4) . .
Pt1 C122 C123 C124 -170.5(2) . .
C122 C123 C124 C125 -0.6(5) . .
C123 C124 C125 C126 -0.7(5) . .
C124 C125 C126 C121 1.0(5) . .
C122 C121 C126 C125 0.1(5) . .
C12 C121 C126 C125 178.8(3) . .
C122 Pt1 N21 C25 98.5(2) . .
N11 Pt1 N21 C25 90.3(10) . .
N31 Pt1 N21 C25 -75.9(2) . .
Ag1 Pt1 N21 C25 167.6(3) . .
C122 Pt1 N21 N22 -75.1(2) . .
N11 Pt1 N21 N22 -83.3(10) . .
N31 Pt1 N21 N22 110.46(19) . .
Ag1 Pt1 N21 N22 -6.00(16) . .
C25 N21 N22 C23 -0.2(3) . .
Pt1 N21 N22 C23 174.68(17) . .
C25 N21 N22 Ag1 -166.12(17) . .
Pt1 N21 N22 Ag1 8.8(2) . .
N32 Ag1 N22 C23 -39.8(5) 4_756 .
Ag1 Ag1 N22 C23 123.2(3) 4_756 .
Pt1 Ag1 N22 C23 -165.2(3) . .
N32 Ag1 N22 N21 120.0(4) 4_756 .
Ag1 Ag1 N22 N21 -76.92(16) 4_756 .
Pt1 Ag1 N22 N21 -5.34(14) . .
N21 N22 C23 C24 1.2(3) . .
Ag1 N22 C23 C24 161.7(2) . .
N21 N22 C23 C231 -173.9(2) . .
Ag1 N22 C23 C231 -13.4(4) . .
N22 C23 C24 C25 -1.7(3) . .
C231 C23 C24 C25 173.2(3) . .
N22 N21 C25 C24 -0.9(3) . .
Pt1 N21 C25 C24 -175.0(2) . .
N22 N21 C25 C251 173.8(3) . .
Pt1 N21 C25 C251 -0.3(4) . .
C23 C24 C25 N21 1.6(3) . .
C23 C24 C25 C251 -172.8(3) . .
N22 C23 C231 C232 -21.8(4) . .
C24 C23 C231 C232 164.0(3) . .
N22 C23 C231 C236 155.3(3) . .
C24 C23 C231 C236 -18.9(4) . .
C236 C231 C232 C233 -0.7(4) . .
C23 C231 C232 C233 176.4(3) . .
C231 C232 C233 C234 0.0(5) . .
C232 C233 C234 C235 1.0(5) . .
C233 C234 C235 C236 -1.4(5) . .
C234 C235 C236 C231 0.7(5) . .
C232 C231 C236 C235 0.4(5) . .
C23 C231 C236 C235 -176.9(3) . .
N21 C25 C251 C252 119.7(3) . .
C24 C25 C251 C252 -66.8(4) . .
N21 C25 C251 C256 -65.6(4) . .
C24 C25 C251 C256 108.0(4) . .
C256 C251 C252 C253 -0.2(5) . .
C25 C251 C252 C253 174.5(3) . .
C251 C252 C253 C254 -0.5(6) . .
C252 C253 C254 C255 0.7(6) . .
C253 C254 C255 C256 -0.2(5) . .
C254 C255 C256 C251 -0.6(5) . .
C252 C251 C256 C255 0.8(5) . .
C25 C251 C256 C255 -174.0(3) . .
C122 Pt1 N31 C35 -3.0(10) . .
N21 Pt1 N31 C35 122.5(3) . .
N11 Pt1 N31 C35 -56.3(3) . .
Ag1 Pt1 N31 C35 -175.8(2) . .
C122 Pt1 N31 N32 170.6(8) . .
N21 Pt1 N31 N32 -63.95(19) . .
N11 Pt1 N31 N32 117.34(19) . .
Ag1 Pt1 N31 N32 -2.2(2) . .
C35 N31 N32 C33 0.3(3) . .
Pt1 N31 N32 C33 -174.81(18) . .
C35 N31 N32 Ag1 164.50(18) . 4_756
Pt1 N31 N32 Ag1 -10.6(2) . 4_756
N31 N32 C33 C34 0.2(3) . .
Ag1 N32 C33 C34 -162.25(19) 4_756 .
N31 N32 C33 C331 -178.5(2) . .
Ag1 N32 C33 C331 19.0(4) 4_756 .
N32 C33 C34 C35 -0.6(3) . .
C331 C33 C34 C35 178.1(3) . .
N32 N31 C35 C34 -0.6(3) . .
Pt1 N31 C35 C34 173.3(2) . .
N32 N31 C35 C351 -177.8(2) . .
Pt1 N31 C35 C351 -3.8(4) . .
C33 C34 C35 N31 0.7(3) . .
C33 C34 C35 C351 177.8(3) . .
N32 C33 C331 C336 25.8(4) . .
C34 C33 C331 C336 -152.6(3) . .
N32 C33 C331 C332 -155.2(3) . .
C34 C33 C331 C332 26.3(5) . .
C336 C331 C332 C333 -0.8(5) . .
C33 C331 C332 C333 -179.8(3) . .
C331 C332 C333 C334 -0.5(5) . .
C332 C333 C334 C335 1.1(5) . .
C333 C334 C335 C336 -0.3(5) . .
C334 C335 C336 C331 -1.0(5) . .
C332 C331 C336 C335 1.6(4) . .
C33 C331 C336 C335 -179.5(3) . .
N31 C35 C351 C352 157.4(3) . .
C34 C35 C351 C352 -19.2(5) . .
N31 C35 C351 C356 -22.6(5) . .
C34 C35 C351 C356 160.8(3) . .
C356 C351 C352 C353 1.7(5) . .
C35 C351 C352 C353 -178.3(3) . .
C351 C352 C353 C354 0.3(6) . .
C352 C353 C354 C355 -2.2(6) . .
C353 C354 C355 C356 2.0(5) . .
C354 C355 C356 C351 0.1(5) . .
C352 C351 C356 C355 -1.9(4) . .
C35 C351 C356 C355 178.1(3) . .
C46 C41 C42 C43 -0.2(5) . .
C47 C41 C42 C43 178.9(3) . .
C41 C42 C43 C44 0.0(5) . .
C42 C43 C44 C45 0.3(5) . .
C43 C44 C45 C46 -0.4(5) . .
C44 C45 C46 C41 0.2(5) . .
C42 C41 C46 C45 0.1(5) . .
C47 C41 C46 C45 -179.0(3) . .
C56 C51 C52 C53 0.0 . .
C51 C52 C53 C57 -171.2(9) . .
C51 C52 C53 C54 0.0 . .
C57 C53 C54 C55 172.4(8) . .
C52 C53 C54 C55 0.0 . .
C53 C54 C55 C56 0.0 . .
C54 C55 C56 C51 0.0 . .
C52 C51 C56 C55 0.0 . .
